data_7048724
loop_
_publ_author_name
'Pang, Ronglin'
'Li, Junxia'
'Cui, Zhongzheng'
'Zheng, Cheng'
'Li, Zhifang'
'Chen, Weifeng'
'Qi, Fan'
'Su, Li'
'Xiao, Xu-Qiong'

_publ_section_title
;
 Synthesis, structure and DFT calculations of 1,2-N-substituted
 o-carboranes.
;
_journal_issue 21
_journal_name_full 'Dalton transactions (Cambridge, England : 2003)'
_journal_page_first 7242
_journal_page_last 7248
_journal_paper_doi 10.1039/c8dt04877k
_journal_volume 48
_journal_year 2019
_chemical_formula_sum 'C18 H26 B10 N2'
_chemical_formula_weight 378.51
_space_group_crystal_system monoclinic
_space_group_IT_number 14
_space_group_name_Hall '-P 2ybc'
_space_group_name_H-M_alt 'P 1 21/c 1'
_symmetry_space_group_name_Hall '-P 2ybc'
_symmetry_space_group_name_H-M 'P 1 21/c 1'
_atom_sites_solution_hydrogens mixed
_audit_creation_method SHELXL-2014/7
_audit_update_record
;
2019-01-16 deposited with the CCDC.
2019-01-24 downloaded from the CCDC.
;
_cell_angle_alpha 90
_cell_angle_beta 92.261(6)
_cell_angle_gamma 90
_cell_formula_units_Z 4
_cell_length_a 7.4532(17)
_cell_length_b 13.427(3)
_cell_length_c 22.271(5)
_cell_measurement_reflns_used 2762
_cell_measurement_temperature 296(2)
_cell_measurement_theta_max 24.52
_cell_measurement_theta_min 2.38
_cell_volume 2227.0(9)
_computing_cell_refinement 'Bruker SAINT'
_computing_data_collection 'Bruker APEX2'
_computing_data_reduction 'Bruker SAINT'
_computing_molecular_graphics 'Bruker SHELXTL'
_computing_publication_material 'Bruker SHELXTL'
_computing_structure_refinement 'SHELXL-2014/7 (Sheldrick, 2014)'
_computing_structure_solution 'SHELXS-97 (Sheldrick 2008)'
_diffrn_ambient_temperature 296(2)
_diffrn_measured_fraction_theta_full 0.995
_diffrn_measured_fraction_theta_max 0.990
_diffrn_measurement_device_type 'Bruker APEX-II CCD'
_diffrn_measurement_method '\f and \w scans'
_diffrn_radiation_type MoK\a
_diffrn_radiation_wavelength 0.71073
_diffrn_reflns_av_R_equivalents 0.0359
_diffrn_reflns_av_unetI/netI 0.0470
_diffrn_reflns_Laue_measured_fraction_full 0.995
_diffrn_reflns_Laue_measured_fraction_max 0.990
_diffrn_reflns_limit_h_max 9
_diffrn_reflns_limit_h_min -6
_diffrn_reflns_limit_k_max 17
_diffrn_reflns_limit_k_min -17
_diffrn_reflns_limit_l_max 28
_diffrn_reflns_limit_l_min -28
_diffrn_reflns_number 14217
_diffrn_reflns_point_group_measured_fraction_full 0.995
_diffrn_reflns_point_group_measured_fraction_max 0.990
_diffrn_reflns_theta_full 25.242
_diffrn_reflns_theta_max 27.543
_diffrn_reflns_theta_min 1.771
_exptl_absorpt_coefficient_mu 0.059
_exptl_absorpt_correction_T_max 0.7456
_exptl_absorpt_correction_T_min 0.6227
_exptl_absorpt_correction_type multi-scan
_exptl_absorpt_process_details sadabs
_exptl_crystal_colour colorless
_exptl_crystal_density_diffrn 1.129
_exptl_crystal_description block
_exptl_crystal_F_000 792
_exptl_crystal_size_max 0.250
_exptl_crystal_size_mid 0.200
_exptl_crystal_size_min 0.200
_refine_diff_density_max 0.144
_refine_diff_density_min -0.149
_refine_diff_density_rms 0.032
_refine_ls_extinction_method none
_refine_ls_goodness_of_fit_ref 1.013
_refine_ls_hydrogen_treatment mixed
_refine_ls_matrix_type full
_refine_ls_number_parameters 313
_refine_ls_number_reflns 5087
_refine_ls_number_restraints 0
_refine_ls_restrained_S_all 1.013
_refine_ls_R_factor_all 0.0962
_refine_ls_R_factor_gt 0.0496
_refine_ls_shift/su_max 0.000
_refine_ls_shift/su_mean 0.000
_refine_ls_structure_factor_coef Fsqd
_refine_ls_weighting_details 'w=1/[\s^2^(Fo^2^)+(0.0618P)^2^+0.2553P] where P=(Fo^2^+2Fc^2^)/3'
_refine_ls_weighting_scheme calc
_refine_ls_wR_factor_gt 0.1219
_refine_ls_wR_factor_ref 0.1470
_reflns_Friedel_coverage 0.000
_reflns_number_gt 2985
_reflns_number_total 5087
_reflns_threshold_expression 'I > 2\s(I)'
_cod_data_source_file c8dt04877k2.cif
_cod_data_source_block compound2c
_cod_depositor_comments 'Adding full bibliography for 7048722--7048727.cif.'
_cod_original_cell_volume 2227.1(9)
_cod_database_code 7048724
_shelx_shelxl_version_number 2014/7
_shelx_space_group_comment
; 
The symmetry employed for this shelxl refinement is uniquely defined 
by the following loop, which should always be used as a source of 
symmetry information in preference to the above space-group names. 
They are only intended as comments. 
;
_shelx_estimated_absorpt_t_min 0.985
_shelx_estimated_absorpt_t_max 0.988

loop_
_space_group_symop_operation_xyz
'x, y, z'
'-x, y+1/2, -z+1/2'
'-x, -y, -z'
'x, -y-1/2, z-1/2'

loop_
_atom_site_label
_atom_site_type_symbol
_atom_site_fract_x
_atom_site_fract_y
_atom_site_fract_z
_atom_site_U_iso_or_equiv
_atom_site_adp_type
_atom_site_occupancy
_atom_site_site_symmetry_order
_atom_site_calc_flag
_atom_site_refinement_flags_posn
_atom_site_refinement_flags_adp
C1 C 1.0173(2) 0.12297(12) 0.17507(7) 0.0446(4) Uani 1 1 d . .
C2 C 0.8484(2) 0.21047(12) 0.17669(7) 0.0440(4) Uani 1 1 d . .
N1 N 1.14389(18) 0.12500(11) 0.12942(6) 0.0493(4) Uani 1 1 d . .
B11 B 0.6664(3) 0.16180(16) 0.21049(10) 0.0522(5) Uani 1 1 d . .
B3 B 1.0362(3) 0.22255(17) 0.22464(9) 0.0523(5) Uani 1 1 d . .
B7 B 0.8159(3) 0.24543(17) 0.24908(9) 0.0554(5) Uani 1 1 d . .
B4 B 1.0971(3) 0.10000(18) 0.24642(10) 0.0569(6) Uani 1 1 d . .
B10 B 0.7294(3) 0.03875(17) 0.23144(10) 0.0572(6) Uani 1 1 d . .
B6 B 0.7959(3) 0.08720(15) 0.16254(10) 0.0472(5) Uani 1 1 d . .
B8 B 0.9687(3) 0.17509(19) 0.29400(10) 0.0611(6) Uani 1 1 d . .
B5 B 0.9488(3) 0.01605(17) 0.20748(10) 0.0548(5) Uani 1 1 d . .
B12 B 0.7419(3) 0.13607(18) 0.28526(10) 0.0592(6) Uani 1 1 d . .
B9 B 0.9158(3) 0.04678(19) 0.28329(10) 0.0622(6) Uani 1 1 d . .
C4 C 1.2259(2) 0.12731(12) 0.02715(7) 0.0464(4) Uani 1 1 d . .
C11 C 0.7743(2) 0.35706(12) 0.12580(8) 0.0470(4) Uani 1 1 d . .
H14 H 0.7320 0.3809 0.1618 0.056 Uiso 1 1 calc R U
C3 C 1.0949(2) 0.12412(13) 0.07419(8) 0.0495(4) Uani 1 1 d . .
H13 H 0.9731 0.1214 0.0635 0.059 Uiso 1 1 calc R U
C17 C 0.8077(2) 0.38700(13) 0.01663(8) 0.0487(4) Uani 1 1 d . .
H19 H 0.8479 0.3219 0.0122 0.058 Uiso 1 1 calc R U
C12 C 0.7627(2) 0.42110(12) 0.07289(8) 0.0433(4) Uani 1 1 d . .
C15 C 0.7333(2) 0.54611(13) -0.02779(8) 0.0472(4) Uani 1 1 d . .
C14 C 0.6907(2) 0.58033(13) 0.02832(9) 0.0546(5) Uani 1 1 d . .
H21 H 0.6527 0.6458 0.0328 0.066 Uiso 1 1 calc R U
C5 C 1.1693(3) 0.13339(14) -0.03270(8) 0.0588(5) Uani 1 1 d . .
H18 H 1.0472 0.1336 -0.0430 0.071 Uiso 1 1 calc R U
C13 C 0.7038(2) 0.51859(13) 0.07807(8) 0.0535(5) Uani 1 1 d . .
H22 H 0.6727 0.5427 0.1154 0.064 Uiso 1 1 calc R U
C16 C 0.7933(2) 0.44869(13) -0.03248(8) 0.0521(4) Uani 1 1 d . .
H20 H 0.8246 0.4246 -0.0698 0.063 Uiso 1 1 calc R U
C9 C 1.4090(2) 0.12740(14) 0.04085(8) 0.0566(5) Uani 1 1 d . .
H15 H 1.4503 0.1243 0.0808 0.068 Uiso 1 1 calc R U
C6 C 1.2927(3) 0.13916(14) -0.07729(8) 0.0607(5) Uani 1 1 d . .
H17 H 1.2520 0.1444 -0.1172 0.073 Uiso 1 1 calc R U
C7 C 1.4743(3) 0.13733(14) -0.06392(9) 0.0583(5) Uani 1 1 d . .
C8 C 1.5298(3) 0.13197(16) -0.00391(9) 0.0649(5) Uani 1 1 d . .
H16 H 1.6520 0.1315 0.0063 0.078 Uiso 1 1 calc R U
C18 C 0.7181(3) 0.61266(14) -0.08200(9) 0.0631(5) Uani 1 1 d . .
H18A H 0.8336 0.6405 -0.0896 0.095 Uiso 1 1 calc R U
H18B H 0.6346 0.6654 -0.0748 0.095 Uiso 1 1 calc R U
H18C H 0.6763 0.5746 -0.1162 0.095 Uiso 1 1 calc R U
C10 C 1.6083(3) 0.13985(19) -0.11283(10) 0.0909(8) Uani 1 1 d . .
H10A H 1.6509 0.0736 -0.1200 0.136 Uiso 1 1 calc R U
H10B H 1.7075 0.1817 -0.1006 0.136 Uiso 1 1 calc R U
H10C H 1.5517 0.1658 -0.1490 0.136 Uiso 1 1 calc R U
N2 N 0.83978(18) 0.27053(10) 0.12438(6) 0.0478(4) Uani 1 1 d . .
H6 H 0.754(2) 0.0658(12) 0.1169(7) 0.048(4) Uiso 1 1 d . .
H11 H 0.535(2) 0.1906(13) 0.1926(8) 0.064(5) Uiso 1 1 d . .
H7 H 0.780(2) 0.3229(13) 0.2571(7) 0.049(5) Uiso 1 1 d . .
H12 H 0.647(2) 0.1410(13) 0.3215(8) 0.061(5) Uiso 1 1 d . .
H4 H 1.236(2) 0.0833(13) 0.2512(8) 0.064(5) Uiso 1 1 d . .
H5 H 0.998(2) -0.0532(15) 0.1886(8) 0.067(5) Uiso 1 1 d . .
H8 H 1.027(2) 0.2074(13) 0.3358(8) 0.062(5) Uiso 1 1 d . .
H10 H 0.632(2) -0.0235(14) 0.2314(8) 0.071(6) Uiso 1 1 d . .
H9 H 0.936(2) -0.0104(14) 0.3184(8) 0.068(5) Uiso 1 1 d . .
H3 H 1.130(2) 0.2847(13) 0.2137(8) 0.061(5) Uiso 1 1 d . .

loop_
_atom_site_aniso_label
_atom_site_aniso_U_11
_atom_site_aniso_U_22
_atom_site_aniso_U_33
_atom_site_aniso_U_23
_atom_site_aniso_U_13
_atom_site_aniso_U_12
C1 0.0434(9) 0.0472(10) 0.0430(9) 0.0031(7) -0.0011(7) 0.0019(7)
C2 0.0479(9) 0.0421(9) 0.0420(9) -0.0013(7) 0.0034(7) 0.0004(7)
N1 0.0468(8) 0.0556(9) 0.0456(9) 0.0035(7) 0.0031(7) 0.0057(7)
B11 0.0505(12) 0.0554(13) 0.0511(12) 0.0015(10) 0.0093(10) -0.0014(10)
B3 0.0571(13) 0.0582(13) 0.0414(11) -0.0024(9) -0.0017(9) -0.0111(11)
B7 0.0695(15) 0.0550(13) 0.0423(12) -0.0042(10) 0.0106(10) -0.0049(11)
B4 0.0530(13) 0.0696(15) 0.0474(12) 0.0107(10) -0.0058(10) -0.0013(11)
B10 0.0604(14) 0.0525(13) 0.0590(14) 0.0076(10) 0.0051(11) -0.0136(11)
B6 0.0480(11) 0.0447(11) 0.0485(12) -0.0005(9) -0.0018(9) -0.0024(9)
B8 0.0715(15) 0.0727(16) 0.0389(12) 0.0025(11) -0.0014(10) -0.0141(12)
B5 0.0601(13) 0.0484(12) 0.0555(13) 0.0081(10) -0.0008(10) 0.0018(10)
B12 0.0659(14) 0.0659(14) 0.0465(12) 0.0054(10) 0.0119(10) -0.0062(11)
B9 0.0687(15) 0.0665(15) 0.0510(13) 0.0166(11) -0.0028(11) -0.0053(12)
C4 0.0495(10) 0.0452(10) 0.0446(10) -0.0038(8) 0.0033(8) 0.0059(8)
C11 0.0470(10) 0.0469(10) 0.0474(10) -0.0034(8) 0.0047(7) 0.0016(8)
C3 0.0451(10) 0.0531(11) 0.0501(11) -0.0046(8) -0.0014(8) 0.0046(8)
C17 0.0535(10) 0.0396(9) 0.0532(11) -0.0005(8) 0.0034(8) 0.0066(8)
C12 0.0402(9) 0.0402(9) 0.0494(10) 0.0010(7) 0.0015(7) 0.0006(7)
C15 0.0385(9) 0.0434(10) 0.0599(11) 0.0061(8) 0.0029(8) -0.0027(7)
C14 0.0581(11) 0.0380(9) 0.0680(13) 0.0029(9) 0.0050(9) 0.0053(8)
C5 0.0582(11) 0.0660(13) 0.0516(11) -0.0084(9) -0.0044(9) 0.0063(10)
C13 0.0597(11) 0.0462(10) 0.0549(11) -0.0041(8) 0.0056(9) 0.0066(8)
C16 0.0574(11) 0.0482(10) 0.0511(11) -0.0010(8) 0.0068(8) 0.0020(8)
C9 0.0532(11) 0.0701(13) 0.0464(11) 0.0022(9) 0.0012(8) 0.0085(9)
C6 0.0825(14) 0.0584(12) 0.0410(10) -0.0042(9) 0.0022(10) 0.0042(10)
C7 0.0720(13) 0.0487(11) 0.0553(12) 0.0005(9) 0.0152(10) 0.0019(9)
C8 0.0511(11) 0.0825(15) 0.0614(13) 0.0024(11) 0.0075(9) 0.0041(10)
C18 0.0598(12) 0.0561(12) 0.0739(14) 0.0184(10) 0.0077(10) 0.0013(9)
C10 0.0995(18) 0.1021(19) 0.0736(16) 0.0058(14) 0.0351(14) -0.0003(15)
N2 0.0563(9) 0.0442(8) 0.0434(8) 0.0044(6) 0.0069(6) 0.0053(7)

loop_
_atom_type_symbol
_atom_type_description
_atom_type_scat_dispersion_real
_atom_type_scat_dispersion_imag
_atom_type_scat_source
C C 0.0033 0.0016 'International Tables Vol C Tables 4.2.6.8 and 6.1.1.4'
H H 0.0000 0.0000 'International Tables Vol C Tables 4.2.6.8 and 6.1.1.4'
B B 0.0013 0.0007 'International Tables Vol C Tables 4.2.6.8 and 6.1.1.4'
N N 0.0061 0.0033 'International Tables Vol C Tables 4.2.6.8 and 6.1.1.4'

loop_
_geom_angle_atom_site_label_1
_geom_angle_atom_site_label_2
_geom_angle_atom_site_label_3
_geom_angle
N1 C1 B5 122.90(15)
N1 C1 B4 117.12(15)
B5 C1 B4 63.19(12)
N1 C1 C2 120.69(13)
B5 C1 C2 109.65(13)
B4 C1 C2 109.42(14)
N1 C1 B6 123.26(14)
B5 C1 B6 62.11(12)
B4 C1 B6 113.33(14)
C2 C1 B6 60.01(10)
N1 C1 B3 113.73(14)
B5 C1 B3 113.57(14)
B4 C1 B3 61.93(12)
C2 C1 B3 60.18(10)
B6 C1 B3 111.68(13)
N2 C2 B7 128.11(15)
N2 C2 B11 124.71(15)
B7 C2 B11 62.83(12)
N2 C2 C1 112.38(12)
B7 C2 C1 109.80(13)
B11 C2 C1 109.99(13)
N2 C2 B6 113.14(13)
B7 C2 B6 113.36(14)
B11 C2 B6 62.30(12)
C1 C2 B6 60.21(10)
N2 C2 B3 117.57(14)
B7 C2 B3 62.21(12)
B11 C2 B3 113.60(14)
C1 C2 B3 60.29(11)
B6 C2 B3 111.94(13)
C3 N1 C1 121.45(15)
C2 B11 B12 105.12(15)
C2 B11 B10 105.41(15)
B12 B11 B10 60.02(13)
C2 B11 B6 59.39(11)
B12 B11 B6 107.18(16)
B10 B11 B6 59.27(12)
C2 B11 B7 58.54(11)
B12 B11 B7 59.94(13)
B10 B11 B7 107.85(16)
B6 B11 B7 107.56(15)
C2 B3 C1 59.54(10)
C2 B3 B8 104.75(15)
C1 B3 B8 105.07(15)
C2 B3 B4 105.89(14)
C1 B3 B4 58.11(11)
B8 B3 B4 60.16(13)
C2 B3 B7 58.11(11)
C1 B3 B7 105.96(14)
B8 B3 B7 59.66(13)
B4 B3 B7 107.87(16)
C2 B7 B8 106.03(15)
C2 B7 B12 105.07(15)
B8 B7 B12 60.23(13)
C2 B7 B3 59.68(11)
B8 B7 B3 59.75(13)
B12 B7 B3 107.68(17)
C2 B7 B11 58.63(11)
B8 B7 B11 108.34(17)
B12 B7 B11 59.79(13)
B3 B7 B11 108.14(15)
C1 B4 B9 105.23(15)
C1 B4 B3 59.96(11)
B9 B4 B3 108.20(17)
C1 B4 B8 106.16(16)
B9 B4 B8 60.60(14)
B3 B4 B8 59.72(13)
C1 B4 B5 58.18(11)
B9 B4 B5 59.79(13)
B3 B4 B5 107.93(15)
B8 B4 B5 108.20(17)
B6 B10 B5 60.22(12)
B6 B10 B12 107.97(15)
B5 B10 B12 107.86(16)
B6 B10 B9 107.77(15)
B5 B10 B9 59.77(13)
B12 B10 B9 59.76(14)
B6 B10 B11 60.41(12)
B5 B10 B11 108.63(15)
B12 B10 B11 59.87(13)
B9 B10 B11 107.85(16)
C2 B6 C1 59.78(10)
C2 B6 B10 105.40(14)
C1 B6 B10 105.21(14)
C2 B6 B5 106.16(14)
C1 B6 B5 57.95(11)
B10 B6 B5 60.19(13)
C2 B6 B11 58.31(11)
C1 B6 B11 106.48(14)
B10 B6 B11 60.32(12)
B5 B6 B11 108.53(15)
B7 B8 B3 60.58(12)
B7 B8 B4 108.56(15)
B3 B8 B4 60.11(13)
B7 B8 B12 60.23(13)
B3 B8 B12 108.33(16)
B4 B8 B12 107.54(17)
B7 B8 B9 107.93(16)
B3 B8 B9 107.56(16)
B4 B8 B9 59.41(14)
B12 B8 B9 59.64(13)
C1 B5 B9 105.37(16)
C1 B5 B10 106.29(15)
B9 B5 B10 60.34(13)
C1 B5 B6 59.94(11)
B9 B5 B6 107.73(16)
B10 B5 B6 59.59(12)
C1 B5 B4 58.62(11)
B9 B5 B4 59.54(13)
B10 B5 B4 107.94(17)
B6 B5 B4 107.92(16)
B9 B12 B11 108.36(16)
B9 B12 B10 60.16(13)
B11 B12 B10 60.11(13)
B9 B12 B7 107.99(16)
B11 B12 B7 60.26(12)
B10 B12 B7 108.18(15)
B9 B12 B8 60.40(14)
B11 B12 B8 108.16(15)
B10 B12 B8 108.44(17)
B7 B12 B8 59.54(13)
B4 B9 B5 60.67(13)
B4 B9 B12 108.27(16)
B5 B9 B12 108.20(16)
B4 B9 B10 108.47(16)
B5 B9 B10 59.89(13)
B12 B9 B10 60.08(13)
B4 B9 B8 59.99(13)
B5 B9 B8 108.41(16)
B12 B9 B8 59.96(14)
B10 B9 B8 108.03(17)
C5 C4 C9 118.13(16)
C5 C4 C3 120.35(16)
C9 C4 C3 121.49(16)
N2 C11 C12 122.25(16)
N1 C3 C4 121.31(16)
C16 C17 C12 120.41(16)
C13 C12 C17 118.37(16)
C13 C12 C11 119.88(16)
C17 C12 C11 121.75(15)
C14 C15 C16 117.93(16)
C14 C15 C18 121.11(16)
C16 C15 C18 120.95(17)
C15 C14 C13 120.92(17)
C6 C5 C4 120.61(18)
C14 C13 C12 120.75(17)
C17 C16 C15 121.60(17)
C8 C9 C4 120.60(18)
C7 C6 C5 121.38(18)
C6 C7 C8 117.63(17)
C6 C7 C10 121.2(2)
C8 C7 C10 121.2(2)
C9 C8 C7 121.63(19)
C11 N2 C2 120.61(15)

loop_
_geom_bond_atom_site_label_1
_geom_bond_atom_site_label_2
_geom_bond_distance
C1 N1 1.414(2)
C1 B5 1.695(3)
C1 B4 1.703(3)
C1 C2 1.723(2)
C1 B6 1.730(3)
C1 B3 1.736(3)
C2 N2 1.416(2)
C2 B7 1.706(3)
C2 B11 1.707(3)
C2 B6 1.727(3)
C2 B3 1.734(3)
N1 C3 1.269(2)
B11 B12 1.771(3)
B11 B10 1.775(3)
B11 B6 1.777(3)
B11 B7 1.779(3)
B3 B8 1.763(3)
B3 B4 1.770(3)
B3 B7 1.777(3)
B7 B8 1.761(3)
B7 B12 1.773(3)
B4 B9 1.760(3)
B4 B8 1.770(4)
B4 B5 1.780(3)
B10 B6 1.756(3)
B10 B5 1.767(3)
B10 B12 1.773(3)
B10 B9 1.775(3)
B6 B5 1.767(3)
B8 B12 1.773(3)
B8 B9 1.781(4)
B5 B9 1.765(3)
B12 B9 1.768(4)
C4 C5 1.385(2)
C4 C9 1.387(2)
C4 C3 1.461(2)
C11 N2 1.261(2)
C11 C12 1.459(2)
C17 C16 1.373(2)
C17 C12 1.387(2)
C12 C13 1.387(2)
C15 C14 1.380(2)
C15 C16 1.388(2)
C15 C18 1.503(2)
C14 C13 1.384(2)
C5 C6 1.382(3)
C9 C8 1.371(3)
C6 C7 1.375(3)
C7 C8 1.385(3)
C7 C10 1.507(3)
